data_7712933
loop_
_publ_author_name
'Stephens, Liam J.'
'Dallerba, Elena'
'Kelderman, Jenisi T. A.'
'Levina, Aviva'
'Werrett, Melissa V.'
'Lay, Peter A.'
'Massi, Massimiliano'
'Andrews, Philip C.'

_publ_section_title
;
 Synthesis and the photophysical and biological properties of tricarbonyl
 Re(I) diimine complexes bound to thiotetrazolato ligands.
;
_journal_issue 15
_journal_name_full 'Dalton transactions (Cambridge, England : 2003)'
_journal_page_first 4835
_journal_page_last 4848
_journal_paper_doi 10.1039/d2dt03237f
_journal_volume 52
_journal_year 2023
_chemical_formula_moiety '2(C24 H18 N7 O3 Re S), C3 H6 O'
_chemical_formula_sum 'C51 H42 N14 O7 Re2 S2'
_chemical_formula_weight 1399.50
_space_group_crystal_system triclinic
_space_group_IT_number 2
_space_group_name_Hall '-P 1'
_space_group_name_H-M_alt 'P -1'
_atom_sites_solution_hydrogens geom
_atom_sites_solution_primary dual
_audit_creation_method SHELXL-2018/3
_audit_update_record
;
2023-02-21 deposited with the CCDC.	2023-03-14 downloaded from the CCDC.
;
_cell_angle_alpha 99.1100(10)
_cell_angle_beta 91.2410(10)
_cell_angle_gamma 91.8400(10)
_cell_formula_units_Z 1
_cell_length_a 6.79070(10)
_cell_length_b 9.3555(2)
_cell_length_c 19.8603(3)
_cell_measurement_reflns_used 13426
_cell_measurement_temperature 123(2)
_cell_measurement_theta_max 31.7420
_cell_measurement_theta_min 3.5920
_cell_volume 1244.72(4)
_computing_cell_refinement 'CrysAlisPro 1.171.40.68a (Rigaku OD, 2019)'
_computing_data_collection 'CrysAlisPro 1.171.40.68a (Rigaku OD, 2019)'
_computing_data_reduction 'CrysAlisPro 1.171.40.68a (Rigaku OD, 2019)'
_computing_structure_refinement 'SHELXL-2018/3 (Sheldrick, 2018)'
_computing_structure_solution 'SHELXT 2018/2 (Sheldrick, 2018)'
_diffrn_ambient_temperature 123(2)
_diffrn_detector_area_resol_mean 10.0000
_diffrn_measured_fraction_theta_full 0.997
_diffrn_measured_fraction_theta_max 0.842
_diffrn_measurement_device_type 'XtaLAB Synergy, Dualflex, HyPix'
_diffrn_measurement_method '\w scans'
_diffrn_radiation_type MoK\a
_diffrn_radiation_wavelength 0.71073
_diffrn_reflns_av_R_equivalents 0.0781
_diffrn_reflns_av_unetI/netI 0.0790
_diffrn_reflns_Laue_measured_fraction_full 0.997
_diffrn_reflns_Laue_measured_fraction_max 0.842
_diffrn_reflns_limit_h_max 9
_diffrn_reflns_limit_h_min -9
_diffrn_reflns_limit_k_max 13
_diffrn_reflns_limit_k_min -12
_diffrn_reflns_limit_l_max 29
_diffrn_reflns_limit_l_min -27
_diffrn_reflns_number 23060
_diffrn_reflns_point_group_measured_fraction_full 0.997
_diffrn_reflns_point_group_measured_fraction_max 0.842
_diffrn_reflns_theta_full 25.242
_diffrn_reflns_theta_max 31.987
_diffrn_reflns_theta_min 3.606
_diffrn_source 'micro-focus sealed X-ray tube'
_exptl_absorpt_coefficient_mu 5.011
_exptl_absorpt_correction_T_max 1.00000
_exptl_absorpt_correction_T_min 0.54942
_exptl_absorpt_correction_type multi-scan
_exptl_absorpt_process_details
;
CrysAlisPro 1.171.40.68a (Rigaku Oxford Diffraction, 2019)
Empirical absorption correction using spherical harmonics,
 implemented in SCALE3 ABSPACK scaling algorithm.
;
_exptl_crystal_colour yellow
_exptl_crystal_density_diffrn 1.867
_exptl_crystal_description plate
_exptl_crystal_F_000 684
_exptl_crystal_size_max 0.180
_exptl_crystal_size_mid 0.020
_exptl_crystal_size_min 0.020
_refine_diff_density_max 2.007
_refine_diff_density_min -1.815
_refine_diff_density_rms 0.203
_refine_ls_extinction_method none
_refine_ls_goodness_of_fit_ref 0.982
_refine_ls_hydrogen_treatment constr
_refine_ls_matrix_type full
_refine_ls_number_parameters 359
_refine_ls_number_reflns 7245
_refine_ls_number_restraints 25
_refine_ls_restrained_S_all 1.072
_refine_ls_R_factor_all 0.0469
_refine_ls_R_factor_gt 0.0357
_refine_ls_shift/su_max 0.004
_refine_ls_shift/su_mean 0.000
_refine_ls_structure_factor_coef Fsqd
_refine_ls_weighting_details 'w=1/[\s^2^(Fo^2^)+(0.0185P)^2^] where P=(Fo^2^+2Fc^2^)/3'
_refine_ls_weighting_scheme calc
_refine_ls_wR_factor_gt 0.0658
_refine_ls_wR_factor_ref 0.0687
_reflns_Friedel_coverage 0.000
_reflns_number_gt 6137
_reflns_number_total 7245
_reflns_threshold_expression 'I > 2\s(I)'
_cod_data_source_file d2dt03237f2.cif
_cod_data_source_block jk-1-11
_cod_database_code 7712933
_shelx_shelxl_version_number 2018/3
_shelx_space_group_comment
;
The symmetry employed for this shelxl refinement is uniquely defined
by the following loop, which should always be used as a source of
symmetry information in preference to the above space-group names.
They are only intended as comments.
;
_shelx_estimated_absorpt_t_min 0.466
_shelx_estimated_absorpt_t_max 0.906

loop_
_space_group_symop_operation_xyz
'x, y, z'
'-x, -y, -z'

loop_
_atom_site_label
_atom_site_type_symbol
_atom_site_fract_x
_atom_site_fract_y
_atom_site_fract_z
_atom_site_U_iso_or_equiv
_atom_site_adp_type
_atom_site_occupancy
_atom_site_site_symmetry_order
_atom_site_calc_flag
_atom_site_refinement_flags_posn
_atom_site_refinement_flags_adp
_atom_site_refinement_flags_occupancy
_atom_site_disorder_assembly
_atom_site_disorder_group
Re1 Re 0.98483(2) 0.61177(2) 0.66008(2) 0.01458(5) Uani 1 1 d . . . . .
S1 S 0.79233(13) 0.70085(9) 0.76564(5) 0.01852(18) Uani 1 1 d . . . . .
O1 O 0.7285(4) 0.7983(3) 0.58116(15) 0.0306(7) Uani 1 1 d . . . . .
O2 O 1.2996(4) 0.8587(3) 0.69371(16) 0.0307(6) Uani 1 1 d . U . . .
O3 O 1.2165(4) 0.5162(3) 0.53070(14) 0.0294(6) Uani 1 1 d . . . . .
O4 O 0.9352(11) 0.8714(10) 0.4306(4) 0.071(3) Uani 0.5 1 d . . P A -1
N3 N 0.8363(5) 0.4840(3) 0.84320(16) 0.0223(7) Uani 1 1 d . . . . .
N4 N 0.9566(5) 0.4583(3) 0.89539(17) 0.0250(7) Uani 1 1 d . . . . .
N5 N 1.0809(5) 0.5670(3) 0.91422(17) 0.0238(7) Uani 1 1 d . . . . .
N6 N 1.0411(4) 0.6662(3) 0.87311(16) 0.0199(6) Uani 1 1 d . . . . .
N7 N 1.4548(5) 1.1973(4) 0.94209(19) 0.0289(8) Uani 1 1 d . . . . .
N8 N 0.7796(4) 0.4237(3) 0.64538(15) 0.0155(6) Uani 1 1 d . . . . .
N9 N 1.1263(4) 0.4573(3) 0.71470(15) 0.0150(6) Uani 1 1 d . . . . .
C1 C 0.8879(5) 0.6131(4) 0.82894(18) 0.0171(7) Uani 1 1 d D U . . .
C2 C 1.1454(5) 0.8033(4) 0.88456(18) 0.0188(7) Uani 1 1 d . . . . .
C3 C 1.0475(5) 0.9258(4) 0.9103(2) 0.0232(8) Uani 1 1 d . . . . .
H6AA H 0.908790 0.919815 0.915358 0.028 Uiso 1 1 calc R U . . .
C4 C 1.1482(5) 1.0573(4) 0.9289(2) 0.0243(8) Uani 1 1 d . . . . .
H12 H 1.078396 1.140729 0.946780 0.029 Uiso 1 1 calc R U . . .
C5 C 1.3536(6) 1.0684(4) 0.9216(2) 0.0230(8) Uani 1 1 d . . . . .
C6 C 1.4484(5) 0.9427(4) 0.8913(2) 0.0238(8) Uani 1 1 d . . . . .
H0AA H 1.585158 0.948529 0.882586 0.029 Uiso 1 1 calc R U . . .
C7 C 1.3458(5) 0.8116(4) 0.8742(2) 0.0236(8) Uani 1 1 d . . . . .
H13 H 1.412696 0.727462 0.855428 0.028 Uiso 1 1 calc R U . . .
C8 C 1.3624(7) 1.3134(4) 0.9866(3) 0.0411(12) Uani 1 1 d . . . . .
H9A H 1.252944 1.349513 0.961913 0.062 Uiso 1 1 calc R U . . .
H9B H 1.459693 1.392501 1.001290 0.062 Uiso 1 1 calc R U . . .
H9C H 1.312346 1.276458 1.026735 0.062 Uiso 1 1 calc R U . . .
C9 C 1.6689(6) 1.2009(5) 0.9398(2) 0.0315(9) Uani 1 1 d . . . . .
H7AA H 1.721552 1.136611 0.969736 0.047 Uiso 1 1 calc R U . . .
H7AB H 1.720098 1.300081 0.955292 0.047 Uiso 1 1 calc R U . . .
H7AC H 1.709138 1.168491 0.892961 0.047 Uiso 1 1 calc R U . . .
C10 C 0.8268(5) 0.7307(4) 0.61131(19) 0.0205(7) Uani 1 1 d . . . . .
C11 C 1.1783(5) 0.7676(4) 0.68129(19) 0.0204(7) Uani 1 1 d . . . . .
C12 C 1.1260(5) 0.5484(4) 0.57937(19) 0.0183(7) Uani 1 1 d . . . . .
C13 C 0.6107(5) 0.4078(4) 0.60891(18) 0.0180(7) Uani 1 1 d . . . . .
H13A H 0.572036 0.483769 0.585494 0.022 Uiso 1 1 calc R U . . .
C14 C 0.4889(6) 0.2831(4) 0.6040(2) 0.0244(8) Uani 1 1 d . . . . .
H4AA H 0.371750 0.273750 0.576349 0.029 Uiso 1 1 calc R U . . .
C15 C 0.5396(5) 0.1740(4) 0.63945(19) 0.0218(8) Uani 1 1 d . . . . .
H14 H 0.455325 0.090389 0.637699 0.026 Uiso 1 1 calc R U . . .
C16 C 0.7156(5) 0.1868(4) 0.67802(18) 0.0185(7) Uani 1 1 d . . . . .
C17 C 0.8338(5) 0.3137(4) 0.67903(17) 0.0153(7) Uani 1 1 d . . . . .
C18 C 1.0178(5) 0.3307(4) 0.71524(18) 0.0158(7) Uani 1 1 d . . . . .
C19 C 1.0843(5) 0.2204(4) 0.74998(18) 0.0191(7) Uani 1 1 d . . . . .
C20 C 1.2687(6) 0.2431(4) 0.78429(19) 0.0244(8) Uani 1 1 d . . . . .
H0BA H 1.317749 0.171516 0.808627 0.029 Uiso 1 1 calc R U . . .
C21 C 1.3781(6) 0.3688(4) 0.78264(19) 0.0233(6) Uani 1 1 d D U . . .
H1BA H 1.504453 0.383849 0.804567 0.028 Uiso 1 1 calc R U . . .
C22 C 1.2997(5) 0.4740(4) 0.74809(18) 0.0196(7) Uani 1 1 d . . . . .
H4BA H 1.373958 0.561878 0.748459 0.023 Uiso 1 1 calc R U . . .
C23 C 0.7826(6) 0.0790(4) 0.71578(19) 0.0231(8) Uani 1 1 d . . . . .
H23 H 0.702986 -0.006086 0.716622 0.028 Uiso 1 1 calc R U . . .
C24 C 0.9584(6) 0.0963(4) 0.7505(2) 0.0233(6) Uani 1 1 d D U . . .
H24 H 0.998286 0.023568 0.775749 0.028 Uiso 1 1 calc R U . . .
C25 C 0.9808(13) 0.9621(10) 0.4781(5) 0.035(2) Uani 0.5 1 d . . P A -1
C26 C 1.148(3) 0.9515(15) 0.5221(13) 0.047(5) Uani 0.5 1 d . . P A -1
H21A H 1.184367 0.849948 0.518261 0.071 Uiso 0.5 1 calc R U P A -1
H21B H 1.115798 0.988079 0.569376 0.071 Uiso 0.5 1 calc R U P A -1
H21C H 1.259590 1.009144 0.508644 0.071 Uiso 0.5 1 calc R U P A -1
C27 C 0.857(4) 1.0976(16) 0.4918(12) 0.049(5) Uani 0.5 1 d . . P A -1
H24A H 0.788556 1.111753 0.449506 0.073 Uiso 0.5 1 calc R U P A -1
H24B H 0.943010 1.182442 0.508355 0.073 Uiso 0.5 1 calc R U P A -1
H24C H 0.759436 1.085067 0.526349 0.073 Uiso 0.5 1 calc R U P A -1

loop_
_atom_site_aniso_label
_atom_site_aniso_U_11
_atom_site_aniso_U_22
_atom_site_aniso_U_33
_atom_site_aniso_U_23
_atom_site_aniso_U_13
_atom_site_aniso_U_12
Re1 0.01490(8) 0.01457(7) 0.01443(7) 0.00329(5) -0.00183(5) -0.00011(5)
S1 0.0174(4) 0.0194(4) 0.0186(4) 0.0026(3) -0.0005(3) 0.0027(3)
O1 0.0334(16) 0.0287(15) 0.0327(17) 0.0130(13) -0.0055(13) 0.0095(12)
O2 0.0289(12) 0.0278(12) 0.0351(14) 0.0060(11) -0.0017(11) -0.0062(11)
O3 0.0285(15) 0.0421(17) 0.0181(14) 0.0046(12) 0.0009(12) 0.0078(13)
O4 0.044(4) 0.098(6) 0.051(5) -0.041(5) 0.018(4) -0.030(4)
N3 0.0253(16) 0.0210(15) 0.0203(16) 0.0028(13) 0.0008(13) -0.0032(13)
N4 0.0268(17) 0.0265(17) 0.0218(17) 0.0054(14) -0.0033(14) -0.0025(14)
N5 0.0262(17) 0.0245(16) 0.0211(17) 0.0062(13) -0.0032(13) -0.0005(13)
N6 0.0194(15) 0.0207(15) 0.0195(16) 0.0035(12) -0.0008(12) -0.0004(12)
N7 0.0253(17) 0.0240(17) 0.038(2) 0.0102(15) -0.0085(15) -0.0060(14)
N8 0.0146(14) 0.0200(14) 0.0124(14) 0.0044(11) -0.0014(11) 0.0028(11)
N9 0.0154(14) 0.0162(13) 0.0129(14) 0.0007(11) -0.0015(11) 0.0002(11)
C1 0.0170(16) 0.0179(16) 0.0157(17) 0.0008(13) 0.0024(13) -0.0004(13)
C2 0.0211(18) 0.0184(17) 0.0160(17) 0.0011(14) -0.0039(14) -0.0020(14)
C3 0.0153(17) 0.0263(19) 0.029(2) 0.0063(16) 0.0009(15) 0.0025(15)
C4 0.0210(18) 0.0193(18) 0.032(2) 0.0024(16) -0.0087(16) 0.0026(15)
C5 0.0255(19) 0.0228(18) 0.0220(19) 0.0100(15) -0.0077(16) -0.0028(15)
C6 0.0142(17) 0.034(2) 0.023(2) 0.0021(16) -0.0012(15) -0.0013(15)
C7 0.0195(18) 0.0270(19) 0.023(2) -0.0005(16) -0.0011(15) 0.0020(15)
C8 0.032(2) 0.0178(19) 0.070(4) 0.000(2) -0.012(2) -0.0022(17)
C9 0.028(2) 0.036(2) 0.030(2) 0.0073(18) -0.0020(18) -0.0120(18)
C10 0.0204(18) 0.0198(17) 0.0198(18) -0.0006(14) 0.0010(15) -0.0022(14)
C11 0.0181(17) 0.0224(18) 0.0215(19) 0.0056(15) -0.0027(15) 0.0026(15)
C12 0.0173(17) 0.0186(17) 0.0190(18) 0.0046(14) -0.0069(14) -0.0014(14)
C13 0.0159(16) 0.0228(17) 0.0155(17) 0.0041(14) -0.0036(14) 0.0031(14)
C14 0.0221(19) 0.0269(19) 0.023(2) 0.0007(16) -0.0049(16) -0.0018(15)
C15 0.0237(19) 0.0173(17) 0.0227(19) -0.0003(14) -0.0008(15) -0.0064(14)
C16 0.0229(18) 0.0152(16) 0.0172(18) 0.0011(13) 0.0034(14) 0.0023(14)
C17 0.0197(17) 0.0146(15) 0.0112(16) 0.0006(13) -0.0001(13) 0.0021(13)
C18 0.0178(16) 0.0151(15) 0.0144(16) 0.0007(13) 0.0011(13) 0.0041(13)
C19 0.0231(18) 0.0191(17) 0.0153(17) 0.0022(14) 0.0023(14) 0.0053(14)
C20 0.026(2) 0.031(2) 0.0174(18) 0.0071(16) -0.0014(15) 0.0120(16)
C21 0.0263(13) 0.0254(13) 0.0193(13) 0.0058(11) -0.0013(11) 0.0074(11)
C22 0.0151(16) 0.0243(18) 0.0179(18) -0.0006(14) -0.0015(14) 0.0006(14)
C23 0.031(2) 0.0162(17) 0.0222(19) 0.0025(14) 0.0060(16) 0.0008(15)
C24 0.0263(13) 0.0254(13) 0.0193(13) 0.0058(11) -0.0013(11) 0.0074(11)
C25 0.024(4) 0.047(6) 0.029(5) -0.004(4) 0.009(4) -0.015(4)
C26 0.038(7) 0.022(8) 0.089(15) 0.030(9) 0.003(8) -0.004(8)
C27 0.072(11) 0.033(10) 0.048(9) 0.022(8) 0.024(8) 0.018(10)

loop_
_atom_type_symbol
_atom_type_description
_atom_type_scat_dispersion_real
_atom_type_scat_dispersion_imag
_atom_type_scat_source
C C 0.0033 0.0016 'International Tables Vol C Tables 4.2.6.8 and 6.1.1.4'
H H 0.0000 0.0000 'International Tables Vol C Tables 4.2.6.8 and 6.1.1.4'
N N 0.0061 0.0033 'International Tables Vol C Tables 4.2.6.8 and 6.1.1.4'
O O 0.0106 0.0060 'International Tables Vol C Tables 4.2.6.8 and 6.1.1.4'
Re Re -1.0185 7.2310 'International Tables Vol C Tables 4.2.6.8 and 6.1.1.4'
S S 0.1246 0.1234 'International Tables Vol C Tables 4.2.6.8 and 6.1.1.4'

loop_
_geom_angle_atom_site_label_1
_geom_angle_atom_site_label_2
_geom_angle_atom_site_label_3
_geom_angle
_geom_angle_site_symmetry_1
_geom_angle_site_symmetry_3
_geom_angle_publ_flag
C12 Re1 C11 87.71(15) . . ?
C12 Re1 C10 90.24(15) . . ?
C11 Re1 C10 90.06(15) . . ?
C12 Re1 N9 92.11(12) . . ?
C11 Re1 N9 97.80(13) . . ?
C10 Re1 N9 171.87(13) . . ?
C12 Re1 N8 94.31(13) . . ?
C11 Re1 N8 173.52(13) . . ?
C10 Re1 N8 96.08(13) . . ?
N9 Re1 N8 75.99(10) . . ?
C12 Re1 S1 178.42(10) . . ?
C11 Re1 S1 92.12(11) . . ?
C10 Re1 S1 88.18(11) . . ?
N9 Re1 S1 89.47(8) . . ?
N8 Re1 S1 86.03(8) . . ?
C1 S1 Re1 105.36(12) . . ?
C1 N3 N4 107.4(3) . . ?
N5 N4 N3 110.9(3) . . ?
N4 N5 N6 106.0(3) . . ?
N5 N6 C1 108.9(3) . . ?
N5 N6 C2 119.3(3) . . ?
C1 N6 C2 131.6(3) . . ?
C5 N7 C9 118.8(3) . . ?
C5 N7 C8 119.9(3) . . ?
C9 N7 C8 117.9(3) . . ?
C13 N8 C17 118.4(3) . . ?
C13 N8 Re1 127.1(2) . . ?
C17 N8 Re1 114.4(2) . . ?
C22 N9 C18 118.1(3) . . ?
C22 N9 Re1 127.4(2) . . ?
C18 N9 Re1 114.5(2) . . ?
N3 C1 N6 106.8(3) . . ?
N3 C1 S1 128.3(3) . . ?
N6 C1 S1 124.9(3) . . ?
C3 C2 C7 120.2(3) . . ?
C3 C2 N6 119.5(3) . . ?
C7 C2 N6 120.2(3) . . ?
C2 C3 C4 120.9(3) . . ?
C3 C4 C5 120.4(3) . . ?
N7 C5 C4 120.6(3) . . ?
N7 C5 C6 122.0(3) . . ?
C4 C5 C6 117.4(3) . . ?
C7 C6 C5 121.2(3) . . ?
C6 C7 C2 119.7(3) . . ?
O1 C10 Re1 177.8(3) . . ?
O2 C11 Re1 177.9(3) . . ?
O3 C12 Re1 176.8(3) . . ?
N8 C13 C14 122.3(3) . . ?
C15 C14 C13 119.6(4) . . ?
C14 C15 C16 119.7(3) . . ?
C15 C16 C17 117.5(3) . . ?
C15 C16 C23 124.0(3) . . ?
C17 C16 C23 118.5(3) . . ?
N8 C17 C16 122.5(3) . . ?
N8 C17 C18 117.3(3) . . ?
C16 C17 C18 120.2(3) . . ?
N9 C18 C19 122.1(3) . . ?
N9 C18 C17 117.6(3) . . ?
C19 C18 C17 120.3(3) . . ?
C20 C19 C18 117.6(3) . . ?
C20 C19 C24 124.1(3) . . ?
C18 C19 C24 118.3(3) . . ?
C21 C20 C19 120.0(3) . . ?
C20 C21 C22 118.7(4) . . ?
N9 C22 C21 123.4(4) . . ?
C24 C23 C16 120.9(4) . . ?
C23 C24 C19 121.7(3) . . ?
O4 C25 C26 122.9(11) . . ?
O4 C25 C27 118.4(13) . . ?
C26 C25 C27 118.7(14) . . ?

loop_
_geom_bond_atom_site_label_1
_geom_bond_atom_site_label_2
_geom_bond_distance
_geom_bond_site_symmetry_2
_geom_bond_publ_flag
Re1 C12 1.908(4) . ?
Re1 C11 1.920(4) . ?
Re1 C10 1.924(4) . ?
Re1 N9 2.174(3) . ?
Re1 N8 2.188(3) . ?
Re1 S1 2.5364(9) . ?
S1 C1 1.733(4) . ?
O1 C10 1.155(4) . ?
O2 C11 1.160(5) . ?
O3 C12 1.161(4) . ?
O4 C25 1.193(11) . ?
N3 C1 1.321(4) . ?
N3 N4 1.362(5) . ?
N4 N5 1.303(5) . ?
N5 N6 1.359(4) . ?
N6 C1 1.374(5) . ?
N6 C2 1.429(5) . ?
N7 C5 1.369(5) . ?
N7 C9 1.455(5) . ?
N7 C8 1.456(6) . ?
N8 C13 1.334(5) . ?
N8 C17 1.369(4) . ?
N9 C22 1.331(5) . ?
N9 C18 1.376(4) . ?
C2 C3 1.377(5) . ?
C2 C7 1.382(5) . ?
C3 C4 1.382(5) . ?
C4 C5 1.408(5) . ?
C5 C6 1.415(5) . ?
C6 C7 1.381(5) . ?
C13 C14 1.397(5) . ?
C14 C15 1.378(5) . ?
C15 C16 1.397(5) . ?
C16 C17 1.409(5) . ?
C16 C23 1.428(5) . ?
C17 C18 1.420(5) . ?
C18 C19 1.410(5) . ?
C19 C20 1.406(6) . ?
C19 C24 1.421(5) . ?
C20 C21 1.376(6) . ?
C21 C22 1.398(5) . ?
C23 C24 1.357(6) . ?
C25 C26 1.44(3) . ?
C25 C27 1.54(2) . ?
